data_1008209
loop_
_publ_author_name
'Bourgault, M'
'Ducourant, B'
'Fourcade, R'

_publ_section_title
;
Sur un nouveau compose doubleur de frequence, synthese, et structure du
nitrate-bis-nitratotrifluoroantimonate de potassium K~2~ Sb F~3~ (N
O~3~)~2~ * K N O~3~
;
_journal_coden_ASTM JSSCBI
_journal_name_full 'Journal of Solid State Chemistry'
_journal_page_first 79
_journal_page_last 85
_journal_paper_doi 10.1016/0022-4596(83)90234-7
_journal_volume 50
_journal_year 1983
_chemical_formula_structural 'K3 Sb F3 (N O3)3'
_chemical_formula_sum 'F3 K3 N3 O9 Sb'
_chemical_name_systematic
;
Potassium trifluorobis(nitrato)antimonate(III) nitrate
;
_space_group_IT_number 36
_symmetry_cell_setting orthorhombic
_symmetry_Int_Tables_number 36
_symmetry_space_group_name_Hall 'C 2c -2'
_symmetry_space_group_name_H-M 'C m c 21'
_cell_angle_alpha 90
_cell_angle_beta 90
_cell_angle_gamma 90
_cell_formula_units_Z 4
_cell_length_a 11.500(5)
_cell_length_b 13.877(5)
_cell_length_c 7.236(5)
_cell_volume 1154.8
_exptl_crystal_density_meas 2.75
_refine_ls_R_factor_all 0.045
_cod_database_code 1008209

loop_
_symmetry_equiv_pos_as_xyz
x,y,z
-x,y,z
-x,-y,1/2+z
x,-y,1/2+z
1/2+x,1/2+y,z
1/2-x,1/2+y,z
1/2-x,1/2-y,1/2+z
1/2+x,1/2-y,1/2+z

loop_
_atom_site_aniso_label
_atom_site_aniso_U_11
_atom_site_aniso_U_12
_atom_site_aniso_U_13
_atom_site_aniso_U_22
_atom_site_aniso_U_23
_atom_site_aniso_U_33
Sb1 0.0280(8) 0. 0. 0.0314(2) 0.0021(5) 0.0225(3)
K1 0.0287(5) .000(6) 0.004(1) 0.0354(7) -0.002(1) 0.0362(6)
K2 0.0270(7) 0. 0. 0.0398(9) .000(3) 0.039(1)
F1 0.034(1) -0.001(4) 0.001(4) 0.040(2) 0.003(3) 0.040(4)
F2 0.036(3) 0. 0. 0.054(4) 0.013(5) 0.031(3)
O1 0.031(3) 0.001(2) -0.009(5) 0.045(4) -0.019(5) 0.052(9)
O2 0.098(9) 0.001(1) 0. 0.103(9) 0. 0.026(5)
O3 0.067(6) 0.004(3) -0.004(6) 0.028(3) 0.005(5) 0.039(6)
O4 0.039(4) 0.008(8) 0.012(6) 0.059(6) 0.010(7) 0.061(7)
O5 0.100(9) -0.02(2) -0.09(2) 0.021(2) -0.003(9) 0.170(9)
N1 0.050(5) 0. 0. 0.033(3) 0.004(7) 0.028(3)
N2 0.034(3) .00(2) .000(4) 0.031(3) -0.005(4) 0.034(3)

loop_
_atom_site_label
_atom_site_type_symbol
_atom_site_symmetry_multiplicity
_atom_site_Wyckoff_symbol
_atom_site_fract_x
_atom_site_fract_y
_atom_site_fract_z
_atom_site_occupancy
_atom_site_attached_hydrogens
_atom_site_calc_flag
Sb1 Sb3+ 4 a 0.5 0.3619(1) 0.653 1. 0 d
K1 K1+ 8 b 0.2084(1) 0.1737(1) 0.7294(3) 1. 0 d
K2 K1+ 4 a 0. 0.4067(2) 0.9994(6) 1. 0 d
F1 F1- 8 b 0.3869(4) 0.2703(3) 0.5557(8) 1. 0 d
F2 F1- 4 a 0.5 0.4163(5) 0.411(1) 1. 0 d
O1 O2- 8 b 0.1821(4) 0.0335(4) 0.131(1) 1. 0 d
O2 O2- 4 a 0. 0.281(1) 0.672(2) 1. 0 d
O3 O2- 8 b 0.7537(7) 0.3737(4) 0.844(1) 1. 0 d
O4 O2- 8 b 0.6535(5) 0.9997(3) 0.755(1) 1. 0 d
O5 O2- 8 b 0.406(1) 0.197(2) 0.937(3) 1. 0 d
N1 N5+ 4 a 0.5 0.1970(7) 0.008(1) 1. 0 d
N2 N5+ 8 b 0.2610(6) 0.0541(4) 0.245(1) 1. 0 d

loop_
_atom_type_symbol
_atom_type_oxidation_number
Sb3+ 3.000
K1+ 1.000
F1- -1.000
O2- -2.000
N5+ 5.000
